data_4131036
loop_
_publ_author_name
'Liu, Qi'
'Cong, Hengjiang'
'Deng, Hexiang'

_publ_section_title
;
 Deciphering the Spatial Arrangement of Metals and Correlation to
 Reactivity in Multivariate Metal-Organic Frameworks.
;
_journal_issue 42
_journal_name_full 'Journal of the American Chemical Society'
_journal_page_first 13822
_journal_page_last 13825
_journal_paper_doi 10.1021/jacs.6b08724
_journal_volume 138
_journal_year 2016
_chemical_formula_moiety 'C144 H72 Co3 Mn6 N12 O38, 1.48(O)'
_chemical_formula_sum 'C144 H72 Co3 Mn6 N12 O39.45'
_chemical_formula_weight 3107.76
_space_group_crystal_system hexagonal
_space_group_IT_number 191
_space_group_name_Hall '-P 6 2'
_space_group_name_H-M_alt 'P 6/m m m'
_atom_sites_solution_hydrogens geom
_atom_sites_solution_primary direct
_atom_sites_solution_secondary difmap
_audit_creation_method SHELXL-2014/7
_cell_angle_alpha 90
_cell_angle_beta 90
_cell_angle_gamma 120
_cell_formula_units_Z 1
_cell_length_a 32.4771(3)
_cell_length_b 32.4771(3)
_cell_length_c 16.7559(2)
_cell_measurement_reflns_used 5800
_cell_measurement_temperature 296(2)
_cell_measurement_theta_max 38.05
_cell_measurement_theta_min 2.72
_cell_volume 15305.7(3)
_computing_cell_refinement 'Bruker SAINT'
_computing_data_collection 'Bruker APEX2'
_computing_data_reduction 'Bruker SAINT'
_computing_molecular_graphics 'Bruker SHELXTL'
_computing_publication_material 'Bruker SHELXTL'
_computing_structure_refinement 'SHELXL-2014/7 (Sheldrick, 2014)'
_computing_structure_solution 'SHELXS-97 (Sheldrick 2008)'
_diffrn_ambient_temperature 296(2)
_diffrn_measured_fraction_theta_full 0.968
_diffrn_measured_fraction_theta_max 0.968
_diffrn_measurement_device_type 'Bruker Kappa APEX-Duo CCD'
_diffrn_measurement_method '\w scans'
_diffrn_radiation_monochromator 'Quazar multi-layer optics'
_diffrn_radiation_source 'Bruker I\muS'
_diffrn_radiation_type CuK\a
_diffrn_radiation_wavelength 1.54178
_diffrn_reflns_av_R_equivalents 0.0690
_diffrn_reflns_av_unetI/netI 0.0354
_diffrn_reflns_Laue_measured_fraction_full 0.968
_diffrn_reflns_Laue_measured_fraction_max 0.968
_diffrn_reflns_limit_h_max 30
_diffrn_reflns_limit_h_min -25
_diffrn_reflns_limit_k_max 30
_diffrn_reflns_limit_k_min -30
_diffrn_reflns_limit_l_max 15
_diffrn_reflns_limit_l_min -11
_diffrn_reflns_number 33641
_diffrn_reflns_point_group_measured_fraction_full 0.968
_diffrn_reflns_point_group_measured_fraction_max 0.968
_diffrn_reflns_theta_full 46.782
_diffrn_reflns_theta_max 46.782
_diffrn_reflns_theta_min 1.571
_exptl_absorpt_coefficient_mu 1.757
_exptl_absorpt_correction_T_max 0.7492
_exptl_absorpt_correction_T_min 0.3935
_exptl_absorpt_correction_type multi-scan
_exptl_absorpt_process_details 'SADABS-2014/4 (Bruker,2014)'
_exptl_crystal_colour black
_exptl_crystal_density_diffrn 0.337
_exptl_crystal_density_method 'not measured'
_exptl_crystal_description block
_exptl_crystal_F_000 1567
_exptl_crystal_size_max 0.060
_exptl_crystal_size_mid 0.040
_exptl_crystal_size_min 0.020
_refine_diff_density_max 1.156
_refine_diff_density_min -0.464
_refine_diff_density_rms 0.156
_refine_ls_extinction_coef 0.0129(17)
_refine_ls_extinction_expression Fc^*^=kFc[1+0.001xFc^2^\l^3^/sin(2\q)]^-1/4^
_refine_ls_extinction_method 'SHELXL-2014/7 (Sheldrick 2014'
_refine_ls_goodness_of_fit_ref 1.568
_refine_ls_hydrogen_treatment constr
_refine_ls_matrix_type full
_refine_ls_number_parameters 107
_refine_ls_number_reflns 2558
_refine_ls_number_restraints 147
_refine_ls_restrained_S_all 1.583
_refine_ls_R_factor_all 0.1731
_refine_ls_R_factor_gt 0.1458
_refine_ls_shift/su_max 0.000
_refine_ls_shift/su_mean 0.000
_refine_ls_structure_factor_coef Fsqd
_refine_ls_weighting_details 'w=1/[\s^2^(Fo^2^)+(0.2000P)^2^] where P=(Fo^2^+2Fc^2^)/3'
_refine_ls_weighting_scheme calc
_refine_ls_wR_factor_gt 0.3581
_refine_ls_wR_factor_ref 0.3899
_reflns_Friedel_coverage 0.000
_reflns_number_gt 1827
_reflns_number_total 2558
_reflns_threshold_expression 'I > 2\s(I)'
_cod_data_source_file ja6b08724_si_012.cif
_cod_data_source_block I
_cod_database_code 4131036
_shelx_shelxl_version_number 2014/7
_shelx_space_group_comment
;
The symmetry employed for this shelxl refinement is uniquely defined
by the following loop, which should always be used as a source of
symmetry information in preference to the above space-group names.
They are only intended as comments.
;
_shelx_estimated_absorpt_t_min 0.902
_shelx_estimated_absorpt_t_max 0.966

loop_
_space_group_symop_operation_xyz
'x, y, z'
'-y, x-y, z'
'-x+y, -x, z'
'-x, -y, z'
'y, -x+y, z'
'x-y, x, z'
'y, x, -z'
'x-y, -y, -z'
'-x, -x+y, -z'
'-y, -x, -z'
'-x+y, y, -z'
'x, x-y, -z'
'-x, -y, -z'
'y, -x+y, -z'
'x-y, x, -z'
'x, y, -z'
'-y, x-y, -z'
'-x+y, -x, -z'
'-y, -x, z'
'-x+y, y, z'
'x, x-y, z'
'y, x, z'
'x-y, -y, z'
'-x, -x+y, z'

loop_
_atom_site_label
_atom_site_type_symbol
_atom_site_fract_x
_atom_site_fract_y
_atom_site_fract_z
_atom_site_U_iso_or_equiv
_atom_site_adp_type
_atom_site_occupancy
_atom_site_site_symmetry_order
_atom_site_calc_flag
_atom_site_refinement_flags_posn
_atom_site_refinement_flags_adp
_atom_site_refinement_flags_occupancy
O2 O 0.75208(19) 0.3418(2) 0.5911(3) 0.111(2) Uani 1 1 d . . .
N1 N 0.9311(4) 0.4655(2) 1.0000 0.106(4) Uani 1 4 d S TU P
Co1 Co 1.0000 0.49051(17) 1.0000 0.053(3) Uani 0.5 4 d S TU P
N2 N 1.0000 0.5000 0.8857(7) 0.107(4) Uani 1 4 d S TU P
C10 C 0.7657(4) 0.38285(18) 0.6142(6) 0.088(4) Uani 1 2 d S T P
C9 C 0.8055(4) 0.40277(18) 0.6760(6) 0.102(3) Uani 1 2 d DS TU P
C6 C 0.8766(4) 0.43832(18) 0.7935(5) 0.111(4) Uani 1 2 d DS TU P
O6 O 0.6667 0.3333 0.734(4) 0.21(4) Uiso 0.37(7) 6 d S . P
C2 C 0.9141(4) 0.45707(18) 0.8556(6) 0.108(3) Uani 1 2 d S TU P
C3 C 0.9612(4) 0.4806(2) 0.8323(6) 0.108(3) Uani 1 2 d S TU P
C1 C 0.9000(4) 0.4500(2) 0.9331(6) 0.108(3) Uani 1 2 d S TU P
C5 C 0.9768(4) 0.48841(18) 0.7524(6) 0.120(4) Uani 1 2 d S TU P
H5 H 0.9574 0.4787 0.7075 0.144 Uiso 1 2 calc R U P
O5 O 1.0000 0.4607(12) 1.0000 0.113(8) Uani 0.5 4 d S TU P
C8 C 0.8238(3) 0.3745(3) 0.7041(5) 0.132(3) Uani 1 1 d D U .
H8 H 0.8128 0.3444 0.6830 0.158 Uiso 1 1 calc R U .
C7 C 0.8585(3) 0.3916(3) 0.7642(5) 0.141(3) Uani 1 1 d D U .
H7 H 0.8696 0.3723 0.7846 0.169 Uiso 1 1 calc R U .
C4 C 0.8521(4) 0.4260(2) 0.9583(6) 0.121(4) Uani 1 2 d S TU P
H4 H 0.8254 0.4127 0.9254 0.145 Uiso 1 2 calc R U P
O4 O 1.0000 0.4306(8) 1.0000 0.113(8) Uani 0.5 4 d S TU P
Mn1 Mn 0.70372(4) 0.29628(4) 0.5000 0.0732(13) Uani 1 4 d S T P
O1 O 0.6667 0.3333 0.5000 0.048(3) Uani 1 12 d S T P
O3 O 0.7425(2) 0.2575(2) 0.5000 0.157(5) Uani 1 4 d S T P

loop_
_atom_site_aniso_label
_atom_site_aniso_U_11
_atom_site_aniso_U_22
_atom_site_aniso_U_33
_atom_site_aniso_U_23
_atom_site_aniso_U_13
_atom_site_aniso_U_12
O2 0.106(4) 0.117(5) 0.093(4) -0.025(4) -0.035(3) 0.043(4)
N1 0.072(7) 0.159(8) 0.060(7) 0.000 0.000 0.036(3)
Co1 0.076(3) 0.036(6) 0.060(2) 0.000 0.000 0.0378(13)
N2 0.071(7) 0.159(9) 0.062(7) 0.000 0.000 0.035(4)
C10 0.066(8) 0.129(9) 0.046(7) -0.008(3) -0.016(5) 0.033(4)
C9 0.080(7) 0.136(8) 0.070(7) -0.002(3) -0.004(6) 0.040(4)
C6 0.095(8) 0.156(9) 0.060(7) -0.011(3) -0.023(6) 0.047(4)
C2 0.079(6) 0.158(7) 0.060(6) -0.004(2) -0.008(5) 0.039(3)
C3 0.083(6) 0.155(7) 0.062(6) 0.001(2) 0.003(5) 0.041(3)
C1 0.081(5) 0.153(6) 0.065(5) -0.002(2) -0.004(4) 0.040(3)
C5 0.098(7) 0.179(8) 0.055(7) -0.001(2) -0.001(4) 0.049(4)
O5 0.122(9) 0.113(13) 0.106(9) 0.000 0.000 0.061(5)
C8 0.130(7) 0.142(7) 0.121(7) -0.026(5) -0.052(5) 0.066(6)
C7 0.135(7) 0.162(8) 0.121(7) -0.015(6) -0.055(6) 0.071(7)
C4 0.086(6) 0.160(7) 0.093(6) 0.001(2) 0.003(5) 0.043(3)
O4 0.122(9) 0.113(13) 0.106(9) 0.000 0.000 0.061(5)
Mn1 0.0819(16) 0.0819(16) 0.0536(17) 0.000 0.000 0.0393(14)
O1 0.056(5) 0.056(5) 0.033(7) 0.000 0.000 0.028(3)
O3 0.144(9) 0.144(9) 0.218(14) 0.000 0.000 0.097(10)

loop_
_atom_type_symbol
_atom_type_description
_atom_type_scat_dispersion_real
_atom_type_scat_dispersion_imag
_atom_type_scat_source
C C 0.0181 0.0091 'International Tables Vol C Tables 4.2.6.8 and 6.1.1.4'
H H 0.0000 0.0000 'International Tables Vol C Tables 4.2.6.8 and 6.1.1.4'
N N 0.0311 0.0180 'International Tables Vol C Tables 4.2.6.8 and 6.1.1.4'
O O 0.0492 0.0322 'International Tables Vol C Tables 4.2.6.8 and 6.1.1.4'
Mn Mn -0.5299 2.8052 'International Tables Vol C Tables 4.2.6.8 and 6.1.1.4'
Co Co -2.3653 3.6143 'International Tables Vol C Tables 4.2.6.8 and 6.1.1.4'

loop_
_geom_angle_atom_site_label_1
_geom_angle_atom_site_label_2
_geom_angle_atom_site_label_3
_geom_angle
_geom_angle_site_symmetry_1
_geom_angle_site_symmetry_3
C10 O2 Mn1 134.8(6) . .
C1 N1 C1 104.1(12) 16_557 .
C1 N1 Co1 127.4(6) 16_557 13_767
C1 N1 Co1 127.4(6) . 13_767
C1 N1 Co1 127.4(6) 16_557 .
C1 N1 Co1 127.4(6) . .
Co1 N1 Co1 18.1(3) 13_767 .
Co1 Co1 O5 180.00(3) 13_767 .
Co1 Co1 O5 0.000(10) 13_767 13_767
O5 Co1 O5 180.0 . 13_767
Co1 Co1 N2 80.86(17) 13_767 .
O5 Co1 N2 99.14(17) . .
O5 Co1 N2 80.86(17) 13_767 .
Co1 Co1 N2 80.86(17) 13_767 13_767
O5 Co1 N2 99.14(17) . 13_767
O5 Co1 N2 80.86(17) 13_767 13_767
N2 Co1 N2 161.7(3) . 13_767
Co1 Co1 O4 180.000(17) 13_767 .
O5 Co1 O4 0.000(9) . .
O5 Co1 O4 180.0 13_767 .
N2 Co1 O4 99.14(17) . .
N2 Co1 O4 99.14(17) 13_767 .
Co1 Co1 N1 80.97(17) 13_767 .
O5 Co1 N1 99.03(16) . .
O5 Co1 N1 80.97(17) 13_767 .
N2 Co1 N1 88.57(5) . .
N2 Co1 N1 88.57(5) 13_767 .
O4 Co1 N1 99.03(17) . .
Co1 Co1 N1 80.97(16) 13_767 13_767
O5 Co1 N1 99.03(17) . 13_767
O5 Co1 N1 80.97(17) 13_767 13_767
N2 Co1 N1 88.57(5) . 13_767
N2 Co1 N1 88.57(5) 13_767 13_767
O4 Co1 N1 99.03(17) . 13_767
N1 Co1 N1 161.9(3) . 13_767
C3 N2 C3 101.3(12) . 4_765
C3 N2 Co1 128.8(6) . 13_767
C3 N2 Co1 128.8(6) 4_765 13_767
C3 N2 Co1 128.8(6) . .
C3 N2 Co1 128.8(6) 4_765 .
Co1 N2 Co1 18.3(3) 13_767 .
O2 C10 O2 127.8(10) 21 .
O2 C10 C9 116.1(5) 21 .
O2 C10 C9 116.1(5) . .
C8 C9 C8 120.3(9) 21 .
C8 C9 C10 119.8(5) 21 .
C8 C9 C10 119.8(5) . .
C7 C6 C7 119.9(9) 21 .
C7 C6 C2 120.1(5) 21 .
C7 C6 C2 120.1(5) . .
C1 C2 C3 123.5(10) . .
C1 C2 C6 117.6(8) . .
C3 C2 C6 118.9(8) . .
C2 C3 C5 124.6(10) . .
C2 C3 N2 124.2(10) . .
C5 C3 N2 111.2(10) . .
C2 C1 C4 124.4(10) . .
C2 C1 N1 125.0(10) . .
C4 C1 N1 110.5(10) . .
C5 C5 C3 108.2(6) 4_765 .
C5 C5 H5 125.9 4_765 .
C3 C5 H5 125.9 . .
Co1 O5 O4 180.000(16) . .
Co1 O5 Co1 0.000(2) . 13_767
O4 O5 Co1 180.0 . 13_767
C9 C8 C7 120.2(7) . .
C9 C8 H8 119.9 . .
C7 C8 H8 119.9 . .
C8 C7 C6 119.7(7) . .
C8 C7 H7 120.2 . .
C6 C7 H7 120.2 . .
C4 C4 C1 107.4(6) 16_557 .
C4 C4 H4 126.3 16_557 .
C1 C4 H4 126.3 . .
O5 O4 Co1 0.000(11) . .
O1 Mn1 O2 92.10(17) . .
O1 Mn1 O2 92.10(17) . 10_666
O2 Mn1 O2 175.8(3) . 10_666
O1 Mn1 O2 92.10(17) . 19_665
O2 Mn1 O2 89.8(3) . 19_665
O2 Mn1 O2 90.0(3) 10_666 19_665
O1 Mn1 O2 92.10(17) . 16_556
O2 Mn1 O2 90.0(3) . 16_556
O2 Mn1 O2 89.8(3) 10_666 16_556
O2 Mn1 O2 175.8(3) 19_665 16_556
O1 Mn1 O3 180.0 . .
O2 Mn1 O3 87.90(17) . .
O2 Mn1 O3 87.90(17) 10_666 .
O2 Mn1 O3 87.90(17) 19_665 .
O2 Mn1 O3 87.90(17) 16_556 .
Mn1 O1 Mn1 120.0 . 3_665
Mn1 O1 Mn1 120.003(1) . 2_655
Mn1 O1 Mn1 120.0 3_665 2_655

loop_
_geom_bond_atom_site_label_1
_geom_bond_atom_site_label_2
_geom_bond_distance
_geom_bond_site_symmetry_2
O2 C10 1.237(6) .
O2 Mn1 2.160(5) .
N1 C1 1.422(13) 16_557
N1 C1 1.422(13) .
N1 Co1 1.963(11) 13_767
N1 Co1 1.963(11) .
Co1 Co1 0.616(11) 13_767
Co1 O5 0.97(4) .
Co1 O5 1.58(4) 13_767
Co1 N2 1.940(12) .
Co1 N2 1.940(12) 13_767
Co1 O4 1.95(3) .
Co1 N1 1.963(12) 13_767
N2 C3 1.411(13) .
N2 C3 1.411(13) 4_765
N2 Co1 1.940(12) 13_767
C10 O2 1.237(6) 21
C10 C9 1.526(14) .
C9 C8 1.398(7) 21
C9 C8 1.398(7) .
C6 C7 1.412(7) 21
C6 C7 1.412(7) .
C6 C2 1.482(14) .
C2 C1 1.357(14) .
C2 C3 1.380(14) .
C3 C5 1.408(14) .
C1 C4 1.413(15) .
C5 C5 1.30(2) 4_765
C5 H5 0.9300 .
O5 O4 0.98(3) .
O5 Co1 1.58(4) 13_767
C8 C7 1.403(7) .
C8 H8 0.9300 .
C7 H7 0.9300 .
C4 C4 1.40(2) 16_557
C4 H4 0.9300 .
Mn1 O1 2.084(2) .
Mn1 O2 2.160(5) 10_666
Mn1 O2 2.160(5) 19_665
Mn1 O2 2.160(5) 16_556
Mn1 O3 2.182(12) .
O1 Mn1 2.084(2) 3_665
O1 Mn1 2.084(2) 2_655
